data_7025821
loop_
_publ_author_name
'Ara, Irene'
'Forni\'es, Juan'
'Mart\'in, Antonio'
'Mart\'in, L Francisco'
'Menj\'on, Babil'
'Miedes, Helvia'

_publ_section_title
;
 Synthesis and characterization of neutral and anionic carbonyl
 derivatives of palladium(II).
;
_journal_issue 31
_journal_name_full 'Dalton transactions (Cambridge, England : 2003)'
_journal_page_first 7301
_journal_page_last 7309
_journal_paper_doi 10.1039/c0dt00014k
_journal_volume 39
_journal_year 2010
_chemical_formula_sum 'C43 H38 Cl3 F20 N O2 Pd2'
_chemical_formula_weight 1299.89
_chemical_name_systematic
;
?
;
_space_group_IT_number 61
_symmetry_cell_setting orthorhombic
_symmetry_space_group_name_Hall '-P 2ac 2ab'
_symmetry_space_group_name_H-M 'P b c a'
_atom_sites_solution_hydrogens geom
_atom_sites_solution_primary direct
_atom_sites_solution_secondary difmap
_audit_creation_method SHELXL-97
_cell_angle_alpha 90.00
_cell_angle_beta 90.00
_cell_angle_gamma 90.00
_cell_formula_units_Z 8
_cell_length_a 18.1282(5)
_cell_length_b 18.2509(8)
_cell_length_c 29.6036(8)
_cell_measurement_reflns_used 11919
_cell_measurement_temperature 100(2)
_cell_measurement_theta_max 24.8
_cell_measurement_theta_min 4.5
_cell_volume 9794.5(6)
_computing_cell_refinement 'Bruker FRAMBO'
_computing_data_collection 'Bruker FRAMBO'
_computing_data_reduction 'Bruker SAINT'
_computing_molecular_graphics 'Bruker SHELXTL'
_computing_publication_material 'Bruker SHELXTL'
_computing_structure_refinement 'SHELXL-97 (Sheldrick, 1997)'
_computing_structure_solution 'SHELXS-97 (Sheldrick, 1990)'
_diffrn_ambient_temperature 100(2)
_diffrn_detector_area_resol_mean 16.0655
_diffrn_measured_fraction_theta_full 0.986
_diffrn_measured_fraction_theta_max 0.986
_diffrn_measurement_device_type 'Gon. KM4/Xcalibur, det.: Sapphire3'
_diffrn_measurement_method 'w scans'
_diffrn_radiation_monochromator graphite
_diffrn_radiation_source 'Enhance (Mo) X-ray Source'
_diffrn_radiation_type MoK\a
_diffrn_radiation_wavelength 0.71073
_diffrn_reflns_av_R_equivalents 0.0320
_diffrn_reflns_av_sigmaI/netI 0.0353
_diffrn_reflns_limit_h_max 21
_diffrn_reflns_limit_h_min -21
_diffrn_reflns_limit_k_max 21
_diffrn_reflns_limit_k_min -15
_diffrn_reflns_limit_l_max 32
_diffrn_reflns_limit_l_min -35
_diffrn_reflns_number 27465
_diffrn_reflns_theta_full 25.06
_diffrn_reflns_theta_max 25.06
_diffrn_reflns_theta_min 4.52
_exptl_absorpt_coefficient_mu 1.012
_exptl_absorpt_correction_T_max 0.8081
_exptl_absorpt_correction_T_min 0.6533
_exptl_absorpt_correction_type multi-scan
_exptl_crystal_colour block
_exptl_crystal_density_diffrn 1.763
_exptl_crystal_density_method 'not measured'
_exptl_crystal_description colourless
_exptl_crystal_F_000 5136
_exptl_crystal_size_max 0.46
_exptl_crystal_size_mid 0.29
_exptl_crystal_size_min 0.22
_refine_diff_density_max 1.186
_refine_diff_density_min -0.911
_refine_diff_density_rms 0.108
_refine_ls_extinction_method none
_refine_ls_goodness_of_fit_ref 1.091
_refine_ls_hydrogen_treatment constr
_refine_ls_matrix_type full
_refine_ls_number_parameters 640
_refine_ls_number_reflns 8559
_refine_ls_number_restraints 0
_refine_ls_restrained_S_all 1.091
_refine_ls_R_factor_all 0.0554
_refine_ls_R_factor_gt 0.0442
_refine_ls_shift/su_max 0.003
_refine_ls_shift/su_mean 0.000
_refine_ls_structure_factor_coef Fsqd
_refine_ls_weighting_details 'calc w=1/[\s^2^(Fo^2^)+(0.0534P)^2^+20.9225P] where P=(Fo^2^+2Fc^2^)/3'
_refine_ls_weighting_scheme calc
_refine_ls_wR_factor_gt 0.1043
_refine_ls_wR_factor_ref 0.1100
_reflns_number_gt 7140
_reflns_number_total 8559
_reflns_threshold_expression >2sigma(I)
_cod_data_source_file c0dt00014k.txt
_cod_data_source_block 11
_cod_depositor_comments
;
The following automatic conversions were performed:

'_symmetry_cell_setting' value 'Orthorhombic' changed to
'orthorhombic' according to
/home/saulius/struct/CIF-dictionaries/cif_core.dic dictionary named
'cif_core.dic' version 2.4.2 from 2011-04-26.

Automatic conversion script
Id: cif_fix_values 1891 2012-01-12 08:04:46Z andrius 
;
_cod_original_sg_symbol_H-M Pbca
_cod_database_code 7025821

loop_
_symmetry_equiv_pos_as_xyz
'x, y, z'
'-x+1/2, -y, z+1/2'
'-x, y+1/2, -z+1/2'
'x+1/2, -y+1/2, -z'
'-x, -y, -z'
'x-1/2, y, -z-1/2'
'x, -y-1/2, z-1/2'
'-x-1/2, y-1/2, z'

loop_
_atom_site_label
_atom_site_type_symbol
_atom_site_fract_x
_atom_site_fract_y
_atom_site_fract_z
_atom_site_U_iso_or_equiv
_atom_site_adp_type
_atom_site_occupancy
_atom_site_symmetry_multiplicity
_atom_site_calc_flag
_atom_site_refinement_flags
Pd1 Pd 0.446884(16) 0.088966(17) 0.731092(10) 0.01633(10) Uani 1 1 d .
Pd2 Pd 0.367401(16) -0.047670(17) 0.794952(10) 0.01697(10) Uani 1 1 d .
Cl1 Cl 0.39341(6) 0.08083(5) 0.80543(3) 0.0201(2) Uani 1 1 d .
F2 F 0.41996(13) 0.24742(13) 0.76494(8) 0.0249(6) Uani 1 1 d .
F3 F 0.32440(14) 0.35296(13) 0.74040(8) 0.0277(6) Uani 1 1 d .
F4 F 0.22340(14) 0.32762(14) 0.67440(9) 0.0294(6) Uani 1 1 d .
F5 F 0.21922(14) 0.19518(14) 0.63217(9) 0.0314(6) Uani 1 1 d .
F6 F 0.31342(13) 0.08887(13) 0.65531(8) 0.0247(5) Uani 1 1 d .
F8 F 0.52176(14) 0.21800(13) 0.67193(9) 0.0270(6) Uani 1 1 d .
F9 F 0.55610(15) 0.22377(14) 0.58383(10) 0.0383(7) Uani 1 1 d .
F10 F 0.52918(17) 0.10625(16) 0.52935(9) 0.0404(7) Uani 1 1 d .
F11 F 0.47080(16) -0.01812(14) 0.56436(9) 0.0353(7) Uani 1 1 d .
F12 F 0.43722(14) -0.02689(13) 0.65316(8) 0.0259(6) Uani 1 1 d .
F14 F 0.52124(13) -0.13687(14) 0.80460(8) 0.0253(5) Uani 1 1 d .
F15 F 0.60057(15) -0.17373(15) 0.87778(9) 0.0366(7) Uani 1 1 d .
F16 F 0.55603(16) -0.13100(17) 0.96150(9) 0.0428(7) Uani 1 1 d .
F17 F 0.43027(16) -0.05043(17) 0.97136(9) 0.0398(7) Uani 1 1 d .
F18 F 0.34829(14) -0.01596(14) 0.89917(9) 0.0296(6) Uani 1 1 d .
F20 F 0.27884(14) -0.16870(14) 0.85305(9) 0.0299(6) Uani 1 1 d .
F21 F 0.25873(15) -0.31234(14) 0.83820(9) 0.0346(6) Uani 1 1 d .
F22 F 0.32432(15) -0.38019(13) 0.76685(9) 0.0310(6) Uani 1 1 d .
F23 F 0.40928(16) -0.30144(15) 0.70919(9) 0.0347(7) Uani 1 1 d .
F24 F 0.42730(13) -0.15495(14) 0.71978(8) 0.0265(6) Uani 1 1 d .
O1 O 0.57944(18) -0.00929(18) 0.75786(12) 0.0350(8) Uani 1 1 d .
O2 O 0.25740(19) -0.01565(19) 0.71709(12) 0.0376(8) Uani 1 1 d .
C1 C 0.3702(2) 0.1635(2) 0.71185(13) 0.0162(8) Uani 1 1 d .
C2 C 0.3699(2) 0.2321(2) 0.73225(13) 0.0184(9) Uani 1 1 d .
C3 C 0.3217(2) 0.2873(2) 0.72036(14) 0.0203(9) Uani 1 1 d .
C4 C 0.2708(2) 0.2743(2) 0.68629(14) 0.0205(9) Uani 1 1 d .
C5 C 0.2691(2) 0.2076(2) 0.66544(15) 0.0229(9) Uani 1 1 d .
C6 C 0.3182(2) 0.1534(2) 0.67798(14) 0.0196(9) Uani 1 1 d .
C7 C 0.4799(2) 0.0948(2) 0.66636(14) 0.0208(9) Uani 1 1 d .
C8 C 0.5098(2) 0.1572(2) 0.64678(14) 0.0209(9) Uani 1 1 d .
C9 C 0.5273(2) 0.1623(2) 0.60138(15) 0.0257(10) Uani 1 1 d .
C10 C 0.5137(3) 0.1029(3) 0.57372(15) 0.0289(11) Uani 1 1 d .
C11 C 0.4841(2) 0.0401(2) 0.59180(15) 0.0252(10) Uani 1 1 d .
C12 C 0.4677(2) 0.0369(2) 0.63720(15) 0.0215(9) Uani 1 1 d .
C13 C 0.4312(2) -0.0755(2) 0.84839(14) 0.0190(9) Uani 1 1 d .
C14 C 0.4962(2) -0.1150(2) 0.84522(14) 0.0203(9) Uani 1 1 d .
C15 C 0.5380(2) -0.1344(2) 0.88271(16) 0.0273(10) Uani 1 1 d .
C16 C 0.5161(3) -0.1131(3) 0.92466(16) 0.0300(11) Uani 1 1 d .
C17 C 0.4522(2) -0.0723(3) 0.92960(15) 0.0270(10) Uani 1 1 d .
C18 C 0.4112(2) -0.0552(2) 0.89165(14) 0.0220(9) Uani 1 1 d .
C19 C 0.3529(2) -0.1563(2) 0.78681(14) 0.0180(9) Uani 1 1 d .
C20 C 0.3114(2) -0.1991(2) 0.81612(14) 0.0203(9) Uani 1 1 d .
C21 C 0.3007(2) -0.2733(2) 0.80976(14) 0.0224(9) Uani 1 1 d .
C22 C 0.3333(2) -0.3079(2) 0.77358(14) 0.0211(9) Uani 1 1 d .
C23 C 0.3763(2) -0.2673(2) 0.74457(14) 0.0221(9) Uani 1 1 d .
C24 C 0.3850(2) -0.1932(2) 0.75141(14) 0.0192(9) Uani 1 1 d .
C25 C 0.5299(2) 0.0236(2) 0.74791(15) 0.0239(9) Uani 1 1 d .
C26 C 0.2990(2) -0.0269(2) 0.74430(16) 0.0239(10) Uani 1 1 d .
N N 0.52288(18) -0.25591(18) 0.58942(11) 0.0164(7) Uani 1 1 d .
C27 C 0.4684(2) -0.2134(2) 0.56044(14) 0.0198(9) Uani 1 1 d .
H27A H 0.4507 -0.2460 0.5360 0.024 Uiso 1 1 calc R
H27B H 0.4949 -0.1722 0.5460 0.024 Uiso 1 1 calc R
C28 C 0.4014(2) -0.1826(2) 0.58522(14) 0.0191(9) Uani 1 1 d .
H28A H 0.4172 -0.1451 0.6074 0.023 Uiso 1 1 calc R
H28B H 0.3756 -0.2223 0.6017 0.023 Uiso 1 1 calc R
C29 C 0.3494(2) -0.1481(3) 0.54991(15) 0.0238(10) Uani 1 1 d .
H29A H 0.3769 -0.1109 0.5324 0.029 Uiso 1 1 calc R
H29B H 0.3328 -0.1866 0.5287 0.029 Uiso 1 1 calc R
C30 C 0.2824(3) -0.1123(3) 0.57149(16) 0.0332(11) Uani 1 1 d .
H30A H 0.2509 -0.0914 0.5479 0.050 Uiso 1 1 calc R
H30B H 0.2986 -0.0733 0.5920 0.050 Uiso 1 1 calc R
H30C H 0.2545 -0.1491 0.5885 0.050 Uiso 1 1 calc R
C31 C 0.4851(2) -0.3197(2) 0.61302(13) 0.0171(8) Uani 1 1 d .
H31A H 0.5236 -0.3490 0.6284 0.020 Uiso 1 1 calc R
H31B H 0.4526 -0.2994 0.6368 0.020 Uiso 1 1 calc R
C32 C 0.4393(2) -0.3715(2) 0.58426(15) 0.0236(9) Uani 1 1 d .
H32A H 0.4701 -0.3928 0.5600 0.028 Uiso 1 1 calc R
H32B H 0.3979 -0.3446 0.5701 0.028 Uiso 1 1 calc R
C33 C 0.4096(2) -0.4321(2) 0.61473(15) 0.0243(10) Uani 1 1 d .
H33A H 0.3880 -0.4098 0.6422 0.029 Uiso 1 1 calc R
H33B H 0.4511 -0.4638 0.6243 0.029 Uiso 1 1 calc R
C34 C 0.3513(3) -0.4791(3) 0.59153(19) 0.0372(12) Uani 1 1 d .
H34A H 0.3342 -0.5171 0.6124 0.056 Uiso 1 1 calc R
H34B H 0.3726 -0.5021 0.5646 0.056 Uiso 1 1 calc R
H34C H 0.3095 -0.4482 0.5827 0.056 Uiso 1 1 calc R
C35 C 0.5829(2) -0.2826(2) 0.55738(13) 0.0192(9) Uani 1 1 d .
H35A H 0.5605 -0.3181 0.5361 0.023 Uiso 1 1 calc R
H35B H 0.6004 -0.2403 0.5394 0.023 Uiso 1 1 calc R
C36 C 0.6491(2) -0.3187(2) 0.57922(14) 0.0209(9) Uani 1 1 d .
H36A H 0.6325 -0.3546 0.6021 0.025 Uiso 1 1 calc R
H36B H 0.6796 -0.2812 0.5946 0.025 Uiso 1 1 calc R
C37 C 0.6953(2) -0.3577(2) 0.54280(15) 0.0232(9) Uani 1 1 d .
H37A H 0.6674 -0.4001 0.5310 0.028 Uiso 1 1 calc R
H37B H 0.7043 -0.3235 0.5174 0.028 Uiso 1 1 calc R
C38 C 0.7692(2) -0.3840(3) 0.56160(16) 0.0285(10) Uani 1 1 d .
H38A H 0.7973 -0.4082 0.5376 0.043 Uiso 1 1 calc R
H38B H 0.7604 -0.4188 0.5862 0.043 Uiso 1 1 calc R
H38C H 0.7972 -0.3420 0.5730 0.043 Uiso 1 1 calc R
C39 C 0.5546(2) -0.2088(2) 0.62716(13) 0.0190(9) Uani 1 1 d .
H39A H 0.5133 -0.1926 0.6466 0.023 Uiso 1 1 calc R
H39B H 0.5872 -0.2400 0.6459 0.023 Uiso 1 1 calc R
C40 C 0.5978(2) -0.1416(2) 0.61297(14) 0.0219(9) Uani 1 1 d .
H40A H 0.5681 -0.1118 0.5918 0.026 Uiso 1 1 calc R
H40B H 0.6436 -0.1567 0.5973 0.026 Uiso 1 1 calc R
C41 C 0.6169(2) -0.0964(2) 0.65481(15) 0.0258(10) Uani 1 1 d .
H41A H 0.5706 -0.0817 0.6701 0.031 Uiso 1 1 calc R
H41B H 0.6452 -0.1274 0.6761 0.031 Uiso 1 1 calc R
C42 C 0.6616(3) -0.0281(2) 0.64414(17) 0.0303(11) Uani 1 1 d .
H42A H 0.6718 -0.0014 0.6722 0.045 Uiso 1 1 calc R
H42B H 0.6335 0.0033 0.6235 0.045 Uiso 1 1 calc R
H42C H 0.7082 -0.0423 0.6298 0.045 Uiso 1 1 calc R
Cl2 Cl 0.21888(12) 0.17096(10) 0.47599(8) 0.0838(6) Uani 1 1 d .
Cl3 Cl 0.34158(12) 0.07649(15) 0.50526(8) 0.0987(8) Uani 1 1 d .
C43 C 0.2542(3) 0.0828(3) 0.4812(2) 0.0498(15) Uani 1 1 d .
H43A H 0.2560 0.0603 0.4509 0.060 Uiso 1 1 calc R
H43B H 0.2196 0.0536 0.4998 0.060 Uiso 1 1 calc R

loop_
_atom_site_aniso_label
_atom_site_aniso_U_11
_atom_site_aniso_U_22
_atom_site_aniso_U_33
_atom_site_aniso_U_23
_atom_site_aniso_U_13
_atom_site_aniso_U_12
Pd1 0.01865(17) 0.01541(17) 0.01494(17) -0.00020(12) -0.00159(11) 0.00125(12)
Pd2 0.01872(17) 0.01608(18) 0.01612(17) -0.00019(13) -0.00109(12) 0.00084(12)
Cl1 0.0268(5) 0.0172(5) 0.0161(5) -0.0009(4) -0.0005(4) 0.0000(4)
F2 0.0289(14) 0.0240(13) 0.0219(13) -0.0039(10) -0.0070(10) 0.0032(10)
F3 0.0355(15) 0.0190(13) 0.0286(14) -0.0045(11) -0.0018(11) 0.0072(11)
F4 0.0294(14) 0.0295(15) 0.0293(15) 0.0060(12) -0.0027(11) 0.0130(11)
F5 0.0291(14) 0.0355(15) 0.0297(15) 0.0015(12) -0.0147(11) 0.0029(11)
F6 0.0251(13) 0.0212(13) 0.0276(14) -0.0022(11) -0.0073(10) -0.0017(10)
F8 0.0294(14) 0.0196(13) 0.0320(15) -0.0037(11) -0.0013(11) -0.0046(10)
F9 0.0462(17) 0.0272(15) 0.0414(17) 0.0117(13) 0.0147(13) -0.0010(12)
F10 0.0562(19) 0.0470(18) 0.0181(14) 0.0070(13) 0.0112(12) 0.0092(14)
F11 0.0532(18) 0.0299(15) 0.0228(14) -0.0091(12) -0.0009(12) 0.0051(13)
F12 0.0392(15) 0.0162(12) 0.0223(13) -0.0018(10) 0.0049(11) 0.0008(10)
F14 0.0244(13) 0.0286(14) 0.0229(13) -0.0013(11) 0.0030(10) 0.0036(10)
F15 0.0313(15) 0.0402(16) 0.0383(17) 0.0056(13) -0.0066(12) 0.0133(12)
F16 0.0447(18) 0.057(2) 0.0266(15) 0.0152(14) -0.0150(12) 0.0013(14)
F17 0.0455(17) 0.059(2) 0.0149(13) -0.0013(13) 0.0027(11) -0.0035(14)
F18 0.0253(14) 0.0344(15) 0.0290(15) -0.0060(12) 0.0008(10) 0.0068(11)
F20 0.0295(14) 0.0255(14) 0.0346(15) -0.0090(12) 0.0162(11) 0.0004(11)
F21 0.0414(16) 0.0278(15) 0.0346(15) 0.0039(12) 0.0165(12) -0.0076(12)
F22 0.0421(16) 0.0181(13) 0.0328(15) -0.0022(11) 0.0030(12) -0.0037(11)
F23 0.0497(18) 0.0319(15) 0.0225(14) -0.0082(12) 0.0116(12) -0.0010(13)
F24 0.0297(14) 0.0295(14) 0.0203(13) -0.0053(11) 0.0102(10) -0.0050(11)
O1 0.0299(19) 0.0308(19) 0.044(2) 0.0111(16) -0.0006(15) 0.0058(15)
O2 0.035(2) 0.033(2) 0.044(2) 0.0125(17) -0.0168(17) -0.0060(15)
C1 0.016(2) 0.019(2) 0.013(2) -0.0001(16) 0.0019(15) 0.0001(16)
C2 0.017(2) 0.022(2) 0.017(2) 0.0011(17) -0.0030(16) -0.0023(16)
C3 0.024(2) 0.017(2) 0.020(2) 0.0005(17) 0.0046(17) 0.0009(17)
C4 0.019(2) 0.020(2) 0.022(2) 0.0071(18) 0.0023(16) 0.0050(16)
C5 0.019(2) 0.028(3) 0.022(2) 0.0044(19) -0.0043(17) 0.0010(17)
C6 0.022(2) 0.020(2) 0.016(2) -0.0014(17) 0.0024(16) -0.0022(17)
C7 0.025(2) 0.019(2) 0.019(2) 0.0039(17) -0.0068(17) 0.0048(17)
C8 0.019(2) 0.016(2) 0.028(2) 0.0018(18) -0.0032(17) 0.0016(16)
C9 0.025(2) 0.022(2) 0.030(3) 0.008(2) 0.0048(18) 0.0020(18)
C10 0.029(3) 0.037(3) 0.021(2) 0.004(2) 0.0051(18) 0.015(2)
C11 0.030(2) 0.023(2) 0.022(2) -0.0004(19) -0.0013(18) 0.0030(19)
C12 0.025(2) 0.015(2) 0.024(2) 0.0020(18) -0.0004(17) 0.0032(17)
C13 0.018(2) 0.019(2) 0.020(2) 0.0035(17) -0.0018(16) -0.0041(16)
C14 0.025(2) 0.020(2) 0.016(2) 0.0011(17) 0.0017(16) -0.0023(17)
C15 0.023(2) 0.027(2) 0.032(3) 0.009(2) -0.0024(19) 0.0043(18)
C16 0.036(3) 0.029(3) 0.025(2) 0.012(2) -0.008(2) -0.004(2)
C17 0.030(3) 0.035(3) 0.015(2) -0.0001(19) 0.0032(17) -0.0067(19)
C18 0.021(2) 0.022(2) 0.022(2) -0.0001(18) 0.0023(17) 0.0028(17)
C19 0.020(2) 0.016(2) 0.019(2) -0.0002(17) -0.0009(16) 0.0010(16)
C20 0.021(2) 0.021(2) 0.019(2) -0.0029(18) 0.0046(16) 0.0049(17)
C21 0.023(2) 0.025(2) 0.019(2) 0.0060(18) 0.0007(17) -0.0016(17)
C22 0.027(2) 0.015(2) 0.021(2) 0.0005(17) -0.0027(18) 0.0004(17)
C23 0.025(2) 0.026(2) 0.015(2) -0.0044(18) 0.0032(17) 0.0043(17)
C24 0.022(2) 0.024(2) 0.012(2) 0.0068(17) 0.0019(16) -0.0029(17)
C25 0.030(3) 0.022(2) 0.020(2) 0.0006(19) 0.0039(19) 0.0012(19)
C26 0.027(2) 0.017(2) 0.028(3) 0.0034(19) -0.001(2) -0.0062(17)
N 0.0172(17) 0.0201(18) 0.0120(17) 0.0017(14) 0.0021(13) 0.0002(14)
C27 0.018(2) 0.024(2) 0.017(2) 0.0023(18) -0.0019(16) 0.0031(17)
C28 0.017(2) 0.022(2) 0.018(2) 0.0033(18) 0.0005(16) 0.0010(16)
C29 0.022(2) 0.029(2) 0.021(2) -0.0002(19) 0.0010(17) 0.0059(18)
C30 0.028(3) 0.043(3) 0.029(3) 0.003(2) 0.0005(19) 0.016(2)
C31 0.019(2) 0.019(2) 0.014(2) 0.0015(17) 0.0003(15) -0.0023(16)
C32 0.026(2) 0.024(2) 0.021(2) -0.0032(19) -0.0047(17) -0.0009(18)
C33 0.020(2) 0.023(2) 0.030(2) -0.0030(19) -0.0018(18) -0.0018(17)
C34 0.033(3) 0.027(3) 0.052(3) 0.000(2) -0.004(2) -0.004(2)
C35 0.019(2) 0.025(2) 0.014(2) -0.0006(17) 0.0038(16) 0.0028(17)
C36 0.018(2) 0.025(2) 0.020(2) 0.0025(18) 0.0004(16) 0.0020(17)
C37 0.022(2) 0.026(2) 0.022(2) 0.0035(19) 0.0021(17) 0.0044(17)
C38 0.023(2) 0.031(3) 0.031(3) 0.003(2) 0.0052(18) 0.0082(19)
C39 0.022(2) 0.021(2) 0.014(2) -0.0035(17) 0.0004(16) 0.0007(17)
C40 0.025(2) 0.020(2) 0.020(2) 0.0009(18) -0.0003(17) -0.0042(17)
C41 0.026(2) 0.026(2) 0.025(2) -0.005(2) 0.0010(18) -0.0028(18)
C42 0.032(3) 0.024(2) 0.035(3) -0.004(2) 0.002(2) 0.0004(19)
Cl2 0.0967(15) 0.0444(10) 0.1103(17) 0.0015(10) 0.0305(12) -0.0087(9)
Cl3 0.0758(13) 0.139(2) 0.0816(14) 0.0497(14) -0.0375(11) -0.0434(13)
C43 0.045(3) 0.054(4) 0.051(4) 0.007(3) -0.002(3) -0.010(3)

loop_
_atom_type_symbol
_atom_type_description
_atom_type_scat_dispersion_real
_atom_type_scat_dispersion_imag
_atom_type_scat_source
C C 0.0033 0.0016 'International Tables Vol C Tables 4.2.6.8 and 6.1.1.4'
H H 0.0000 0.0000 'International Tables Vol C Tables 4.2.6.8 and 6.1.1.4'
O O 0.0106 0.0060 'International Tables Vol C Tables 4.2.6.8 and 6.1.1.4'
F F 0.0171 0.0103 'International Tables Vol C Tables 4.2.6.8 and 6.1.1.4'
Cl Cl 0.1484 0.1585 'International Tables Vol C Tables 4.2.6.8 and 6.1.1.4'
Pd Pd -0.9988 1.0072 'International Tables Vol C Tables 4.2.6.8 and 6.1.1.4'
N N 0.0061 0.0033 'International Tables Vol C Tables 4.2.6.8 and 6.1.1.4'

loop_
_geom_angle_atom_site_label_1
_geom_angle_atom_site_label_2
_geom_angle_atom_site_label_3
_geom_angle
C25 Pd1 C7 92.62(17)
C25 Pd1 C1 173.99(17)
C7 Pd1 C1 84.28(16)
C25 Pd1 Cl1 92.23(13)
C7 Pd1 Cl1 173.55(12)
C1 Pd1 Cl1 91.26(11)
C26 Pd2 C19 90.90(17)
C26 Pd2 C13 175.15(16)
C19 Pd2 C13 85.48(16)
C26 Pd2 Cl1 91.94(12)
C19 Pd2 Cl1 176.19(12)
C13 Pd2 Cl1 91.82(12)
Pd1 Cl1 Pd2 91.21(3)
C6 C1 C2 115.5(4)
C6 C1 Pd1 125.4(3)
C2 C1 Pd1 119.0(3)
F2 C2 C3 117.1(4)
F2 C2 C1 119.5(4)
C3 C2 C1 123.3(4)
F3 C3 C2 121.2(4)
F3 C3 C4 119.9(4)
C2 C3 C4 118.9(4)
F4 C4 C5 120.8(4)
F4 C4 C3 119.5(4)
C5 C4 C3 119.7(4)
F5 C5 C4 119.5(4)
F5 C5 C6 120.3(4)
C4 C5 C6 120.2(4)
F6 C6 C5 116.6(4)
F6 C6 C1 121.0(4)
C5 C6 C1 122.4(4)
C12 C7 C8 115.4(4)
C12 C7 Pd1 120.5(3)
C8 C7 Pd1 123.9(3)
F8 C8 C9 116.3(4)
F8 C8 C7 120.3(4)
C9 C8 C7 123.3(4)
F9 C9 C10 119.7(4)
F9 C9 C8 121.4(4)
C10 C9 C8 118.9(4)
F10 C10 C11 120.0(4)
F10 C10 C9 120.5(4)
C11 C10 C9 119.6(4)
F11 C11 C10 119.2(4)
F11 C11 C12 120.9(4)
C10 C11 C12 119.9(4)
F12 C12 C11 117.2(4)
F12 C12 C7 119.9(4)
C11 C12 C7 122.9(4)
C18 C13 C14 115.2(4)
C18 C13 Pd2 120.5(3)
C14 C13 Pd2 124.3(3)
F14 C14 C13 120.1(4)
F14 C14 C15 117.0(4)
C13 C14 C15 122.9(4)
F15 C15 C16 119.8(4)
F15 C15 C14 120.5(4)
C16 C15 C14 119.7(4)
F16 C16 C15 120.8(4)
F16 C16 C17 119.6(4)
C15 C16 C17 119.7(4)
F17 C17 C18 121.0(4)
F17 C17 C16 120.0(4)
C18 C17 C16 119.0(4)
F18 C18 C13 120.7(4)
F18 C18 C17 115.8(4)
C13 C18 C17 123.5(4)
C24 C19 C20 115.5(4)
C24 C19 Pd2 121.1(3)
C20 C19 Pd2 123.3(3)
F20 C20 C21 116.7(4)
F20 C20 C19 120.5(4)
C21 C20 C19 122.8(4)
F21 C21 C22 119.2(4)
F21 C21 C20 121.0(4)
C22 C21 C20 119.8(4)
F22 C22 C21 121.0(4)
F22 C22 C23 120.3(4)
C21 C22 C23 118.7(4)
F23 C23 C22 118.9(4)
F23 C23 C24 120.9(4)
C22 C23 C24 120.1(4)
C19 C24 C23 123.0(4)
C19 C24 F24 120.0(4)
C23 C24 F24 117.0(4)
O1 C25 Pd1 175.5(4)
O2 C26 Pd2 176.5(4)
C31 N C27 110.9(3)
C31 N C39 105.4(3)
C27 N C39 111.8(3)
C31 N C35 111.2(3)
C27 N C35 106.0(3)
C39 N C35 111.6(3)
N C27 C28 115.7(3)
C27 C28 C29 108.1(3)
C30 C29 C28 112.3(4)
C32 C31 N 117.7(3)
C31 C32 C33 108.2(3)
C32 C33 C34 112.7(4)
C36 C35 N 116.1(3)
C35 C36 C37 109.5(3)
C38 C37 C36 111.5(4)
C40 C39 N 116.7(3)
C39 C40 C41 109.2(3)
C42 C41 C40 113.3(4)
Cl2 C43 Cl3 115.7(4)

loop_
_geom_bond_atom_site_label_1
_geom_bond_atom_site_label_2
_geom_bond_distance
Pd1 C25 1.983(5)
Pd1 C7 2.010(4)
Pd1 C1 2.027(4)
Pd1 Cl1 2.4092(10)
Pd2 C26 1.982(5)
Pd2 C19 2.015(4)
Pd2 C13 2.024(4)
Pd2 Cl1 2.4122(10)
F2 C2 1.356(5)
F3 C3 1.339(5)
F4 C4 1.345(5)
F5 C5 1.356(5)
F6 C6 1.358(5)
F8 C8 1.353(5)
F9 C9 1.342(5)
F10 C10 1.344(5)
F11 C11 1.358(5)
F12 C12 1.373(5)
F14 C14 1.346(5)
F15 C15 1.350(5)
F16 C16 1.349(5)
F17 C17 1.359(5)
F18 C18 1.365(5)
F20 C20 1.361(5)
F21 C21 1.340(5)
F22 C22 1.344(5)
F23 C23 1.357(5)
F24 C24 1.397(5)
O1 C25 1.121(5)
O2 C26 1.122(5)
C1 C6 1.389(6)
C1 C2 1.391(6)
C2 C3 1.378(6)
C3 C4 1.388(6)
C4 C5 1.366(6)
C5 C6 1.381(6)
C7 C12 1.382(6)
C7 C8 1.388(6)
C8 C9 1.384(6)
C9 C10 1.380(7)
C10 C11 1.375(6)
C11 C12 1.378(6)
C13 C18 1.382(6)
C13 C14 1.384(6)
C14 C15 1.391(6)
C15 C16 1.361(7)
C16 C17 1.384(7)
C17 C18 1.383(6)
C19 C24 1.374(6)
C19 C20 1.389(6)
C20 C21 1.380(6)
C21 C22 1.377(6)
C22 C23 1.377(6)
C23 C24 1.378(6)
N C31 1.521(5)
N C27 1.521(5)
N C39 1.522(5)
N C35 1.523(5)
C27 C28 1.525(6)
C28 C29 1.542(6)
C29 C30 1.520(6)
C31 C32 1.519(6)
C32 C33 1.525(6)
C33 C34 1.525(6)
C35 C36 1.515(6)
C36 C37 1.539(6)
C37 C38 1.528(6)
C39 C40 1.514(6)
C40 C41 1.528(6)
C41 C42 1.520(6)
Cl2 C43 1.738(6)
Cl3 C43 1.740(6)
